data_2218266
loop_
_publ_author_name
'Harrison, William T. A.'

_publ_section_title
;
 Tetraaquabis(biuret-\k^2^<i>O</i>,<i>O</i>')yttrium(III) trichloride
;
_journal_coeditor_code TK2260
_journal_issue 5
_journal_name_full 'Acta Crystallographica Section E'
_journal_page_first m619
_journal_paper_doi 10.1107/S1600536808008659
_journal_volume 64
_journal_year 2008
_chemical_formula_iupac '[Y (C2 H5 N3 O2)2 (H2 O)4] Cl3'
_chemical_formula_moiety 'C4 H18 N6 O8 Y 3+, 3(Cl -)'
_chemical_formula_sum 'C4 H18 Cl3 N6 O8 Y'
_chemical_formula_weight 473.50
_chemical_name_systematic
;
Tetraaquabis(biuret-\k^2^<i>O</i>,<i>O</i>')yttrium(III) trichloride
;
_space_group_IT_number 15
_symmetry_cell_setting monoclinic
_symmetry_space_group_name_Hall '-C 2yc'
_symmetry_space_group_name_H-M 'C 1 2/c 1'
_atom_sites_solution_hydrogens 'difmap (O-H) and geom (N-H)'
_atom_sites_solution_primary direct
_atom_sites_solution_secondary difmap
_audit_creation_method SHELXL-97
_cell_angle_alpha 90
_cell_angle_beta 100.8170(10)
_cell_angle_gamma 90
_cell_formula_units_Z 4
_cell_length_a 7.6510(4)
_cell_length_b 13.2534(7)
_cell_length_c 17.2547(9)
_cell_measurement_reflns_used 3637
_cell_measurement_temperature 293(2)
_cell_measurement_theta_max 32.4
_cell_measurement_theta_min 3.1
_cell_volume 1718.57(16)
_computing_cell_refinement 'SAINT (Bruker, 1999)'
_computing_data_collection 'SMART (Bruker, 1999)'
_computing_data_reduction 'SAINT (Bruker, 1999)'
_computing_molecular_graphics 'ORTEP-3 (Farrugia, 1997)'
_computing_publication_material 'SHELXL97 (Sheldrick, 2008)'
_computing_structure_refinement 'SHELXL97 (Sheldrick, 2008)'
_computing_structure_solution 'SHELXS97 (Sheldrick, 2008)'
_diffrn_ambient_temperature 293(2)
_diffrn_measured_fraction_theta_full 0.989
_diffrn_measured_fraction_theta_max 0.989
_diffrn_measurement_device_type 'Bruker SMART1000 CCD'
_diffrn_measurement_method \w
_diffrn_radiation_monochromator graphite
_diffrn_radiation_source 'fine-focus sealed tube'
_diffrn_radiation_type MoK\a
_diffrn_radiation_wavelength 0.71073
_diffrn_reflns_av_R_equivalents 0.019
_diffrn_reflns_av_sigmaI/netI 0.031
_diffrn_reflns_limit_h_max 11
_diffrn_reflns_limit_h_min -11
_diffrn_reflns_limit_k_max 19
_diffrn_reflns_limit_k_min -20
_diffrn_reflns_limit_l_max 26
_diffrn_reflns_limit_l_min -16
_diffrn_reflns_number 8075
_diffrn_reflns_theta_full 32.6
_diffrn_reflns_theta_max 32.6
_diffrn_reflns_theta_min 2.4
_diffrn_standards_decay_% 0
_exptl_absorpt_coefficient_mu 3.903
_exptl_absorpt_correction_T_max 0.611
_exptl_absorpt_correction_T_min 0.340
_exptl_absorpt_correction_type multi-scan
_exptl_absorpt_process_details '(SADABS; Bruker, 1999)'
_exptl_crystal_colour colourless
_exptl_crystal_density_diffrn 1.830
_exptl_crystal_density_method 'not measured'
_exptl_crystal_description block
_exptl_crystal_F_000 952
_exptl_crystal_size_max 0.36
_exptl_crystal_size_mid 0.24
_exptl_crystal_size_min 0.14
_refine_diff_density_max 0.37
_refine_diff_density_min -0.34
_refine_ls_extinction_method none
_refine_ls_goodness_of_fit_ref 0.98
_refine_ls_hydrogen_treatment constr
_refine_ls_matrix_type full
_refine_ls_number_parameters 101
_refine_ls_number_reflns 3105
_refine_ls_number_restraints 0
_refine_ls_restrained_S_all 0.98
_refine_ls_R_factor_all 0.038
_refine_ls_R_factor_gt 0.025
_refine_ls_shift/su_max_lt 0.001
_refine_ls_shift/su_mean 0.000
_refine_ls_structure_factor_coef Fsqd
_refine_ls_weighting_details 'calc w=1/[\s^2^(Fo^2^)+(0.0303P)^2^] where P=(Fo^2^+2Fc^2^)/3'
_refine_ls_weighting_scheme calc
_refine_ls_wR_factor_gt 0.056
_refine_ls_wR_factor_ref 0.059
_reflns_number_gt 2464
_reflns_number_total 3105
_reflns_threshold_expression I>2\s(I)
_cod_data_source_file tk2260.cif
_cod_data_source_block I
_cod_original_sg_symbol_H-M 'C 2/c'
_cod_database_code 2218266
_cod_database_fobs_code 2218266

loop_
_symmetry_equiv_pos_as_xyz
'x, y, z'
'-x, y, -z+1/2'
'x+1/2, y+1/2, z'
'-x+1/2, y+1/2, -z+1/2'
'-x, -y, -z'
'x, -y, z-1/2'
'-x+1/2, -y+1/2, -z'
'x+1/2, -y+1/2, z-1/2'

loop_
_atom_site_type_symbol
_atom_site_label
_atom_site_fract_x
_atom_site_fract_y
_atom_site_fract_z
_atom_site_U_iso_or_equiv
_atom_site_adp_type
_atom_site_calc_flag
_atom_site_refinement_flags
_atom_site_occupancy
Y Y1 0.0000 0.107273(15) 0.7500 0.02386(6) Uani d S 1
Cl Cl1 -0.04205(5) 0.33346(3) 0.50811(2) 0.03905(10) Uani d . 1
Cl Cl2 0.5000 0.29705(5) 0.7500 0.03992(14) Uani d S 1
O O1 0.25038(14) 0.02884(9) 0.72093(7) 0.0348(3) Uani d . 1
O O2 -0.08317(13) 0.01042(8) 0.63600(7) 0.0329(2) Uani d . 1
N N1 0.45654(18) -0.01014(13) 0.64850(10) 0.0476(4) Uani d . 1
H H1 0.5399 0.0182 0.6817 0.057 Uiso calc R 1
H H2 0.4804 -0.0382 0.6068 0.057 Uiso calc R 1
N N2 0.17105(17) -0.05973(11) 0.60525(8) 0.0332(3) Uani d . 1
H H3 0.2113 -0.0980 0.5724 0.040 Uiso calc R 1
N N3 -0.10477(19) -0.11253(11) 0.54451(9) 0.0410(3) Uani d . 1
H H4 -0.2191 -0.1099 0.5351 0.049 Uiso calc R 1
H H5 -0.0506 -0.1546 0.5193 0.049 Uiso calc R 1
C C1 0.2922(2) -0.01064(12) 0.66153(10) 0.0308(3) Uani d . 1
C C2 -0.0118(2) -0.05156(11) 0.59806(9) 0.0295(3) Uani d . 1
O O3 -0.23875(15) 0.18780(9) 0.66560(7) 0.0377(3) Uani d . 1
H H6 -0.2731 0.1747 0.6201 0.045 Uiso d R 1
H H7 -0.3170 0.2159 0.6812 0.045 Uiso d R 1
O O4 0.11867(16) 0.22520(10) 0.67195(8) 0.0519(4) Uani d . 1
H H8 0.0828 0.2492 0.6326 0.062 Uiso d R 1
H H9 0.2176 0.2465 0.6742 0.062 Uiso d R 1

loop_
_atom_site_aniso_label
_atom_site_aniso_U_11
_atom_site_aniso_U_22
_atom_site_aniso_U_33
_atom_site_aniso_U_12
_atom_site_aniso_U_13
_atom_site_aniso_U_23
Y1 0.02161(9) 0.02849(10) 0.02041(9) 0.000 0.00117(7) 0.000
Cl1 0.0364(2) 0.0491(2) 0.0297(2) 0.00110(17) 0.00118(17) -0.00610(18)
Cl2 0.0316(3) 0.0479(3) 0.0418(3) 0.000 0.0107(2) 0.000
O1 0.0255(5) 0.0467(6) 0.0309(6) 0.0049(5) 0.0014(5) -0.0080(5)
O2 0.0282(5) 0.0358(6) 0.0327(6) 0.0034(5) 0.0004(5) -0.0092(5)
N1 0.0266(7) 0.0778(11) 0.0394(8) -0.0078(7) 0.0089(6) -0.0204(8)
N2 0.0266(6) 0.0415(7) 0.0315(7) 0.0016(6) 0.0053(5) -0.0088(6)
N3 0.0321(7) 0.0459(8) 0.0426(8) -0.0014(6) 0.0012(6) -0.0179(7)
C1 0.0271(7) 0.0350(8) 0.0293(8) 0.0013(6) 0.0025(6) 0.0004(7)
C2 0.0290(7) 0.0320(7) 0.0261(7) -0.0009(6) 0.0021(6) 0.0012(6)
O3 0.0353(6) 0.0498(7) 0.0253(6) 0.0145(5) -0.0011(5) -0.0026(5)
O4 0.0390(7) 0.0677(9) 0.0436(7) -0.0157(6) -0.0061(6) 0.0281(7)

loop_
_atom_type_symbol
_atom_type_description
_atom_type_scat_dispersion_real
_atom_type_scat_dispersion_imag
_atom_type_scat_source
C C 0.0033 0.0016 'International Tables Vol C Tables 4.2.6.8 and 6.1.1.4'
H H 0.0000 0.0000 'International Tables Vol C Tables 4.2.6.8 and 6.1.1.4'
N N 0.0061 0.0033 'International Tables Vol C Tables 4.2.6.8 and 6.1.1.4'
O O 0.0106 0.0060 'International Tables Vol C Tables 4.2.6.8 and 6.1.1.4'
Cl Cl 0.1484 0.1585 'International Tables Vol C Tables 4.2.6.8 and 6.1.1.4'
Y Y -2.7962 3.5667 'International Tables Vol C Tables 4.2.6.8 and 6.1.1.4'

loop_
_geom_angle_atom_site_label_1
_geom_angle_atom_site_label_2
_geom_angle_atom_site_label_3
_geom_angle_site_symmetry_1
_geom_angle_site_symmetry_3
_geom_angle
O1 Y1 O1 2_556 . 126.66(6)
O1 Y1 O2 2_556 . 80.21(4)
O1 Y1 O2 . . 71.12(4)
O1 Y1 O2 2_556 2_556 71.12(4)
O1 Y1 O2 . 2_556 80.21(4)
O2 Y1 O2 . 2_556 113.30(6)
O1 Y1 O4 2_556 2_556 75.55(5)
O1 Y1 O4 . 2_556 147.74(4)
O2 Y1 O4 . 2_556 140.68(4)
O2 Y1 O4 2_556 2_556 87.51(4)
O1 Y1 O4 2_556 . 147.74(4)
O1 Y1 O4 . . 75.55(5)
O2 Y1 O4 . . 87.51(4)
O2 Y1 O4 2_556 . 140.68(4)
O4 Y1 O4 2_556 . 96.78(8)
O1 Y1 O3 2_556 2_556 130.07(4)
O1 Y1 O3 . 2_556 76.19(4)
O2 Y1 O3 . 2_556 145.42(4)
O2 Y1 O3 2_556 2_556 70.89(4)
O4 Y1 O3 2_556 2_556 71.61(4)
O4 Y1 O3 . 2_556 73.53(4)
O1 Y1 O3 2_556 . 76.19(4)
O1 Y1 O3 . . 130.07(4)
O2 Y1 O3 . . 70.89(4)
O2 Y1 O3 2_556 . 145.42(4)
O4 Y1 O3 2_556 . 73.53(4)
O4 Y1 O3 . . 71.61(4)
O3 Y1 O3 2_556 . 126.37(6)
C1 O1 Y1 . . 135.89(10)
C2 O2 Y1 . . 137.05(10)
C1 N1 H1 . . 120.0
C1 N1 H2 . . 120.0
H1 N1 H2 . . 120.0
C1 N2 C2 . . 124.22(14)
C1 N2 H3 . . 117.9
C2 N2 H3 . . 117.9
C2 N3 H4 . . 120.0
C2 N3 H5 . . 120.0
H4 N3 H5 . . 120.0
O1 C1 N1 . . 122.63(15)
O1 C1 N2 . . 122.49(14)
N1 C1 N2 . . 114.87(15)
O2 C2 N3 . . 122.60(14)
O2 C2 N2 . . 122.84(14)
N3 C2 N2 . . 114.49(15)
Y1 O3 H6 . . 125.5
Y1 O3 H7 . . 123.2
H6 O3 H7 . . 107.8
Y1 O4 H8 . . 133.0
Y1 O4 H9 . . 132.0
H8 O4 H9 . . 94.3

loop_
_geom_bond_atom_site_label_1
_geom_bond_atom_site_label_2
_geom_bond_site_symmetry_2
_geom_bond_distance
_geom_bond_publ_flag
Y1 O1 2_556 2.3157(11) ?
Y1 O1 . 2.3157(11) y
Y1 O2 . 2.3349(11) y
Y1 O2 2_556 2.3349(11) ?
Y1 O4 2_556 2.3536(12) ?
Y1 O4 . 2.3536(12) y
Y1 O3 2_556 2.3660(10) ?
Y1 O3 . 2.3660(10) y
O1 C1 . 1.2450(19) ?
O2 C2 . 1.2392(18) ?
N1 C1 . 1.318(2) ?
N1 H1 . 0.8600 ?
N1 H2 . 0.8600 ?
N2 C1 . 1.374(2) ?
N2 C2 . 1.385(2) ?
N2 H3 . 0.8600 ?
N3 C2 . 1.329(2) ?
N3 H4 . 0.8600 ?
N3 H5 . 0.8600 ?
O3 H6 . 0.7990 ?
O3 H7 . 0.7934 ?
O4 H8 . 0.7541 ?
O4 H9 . 0.8023 ?

loop_
_geom_hbond_atom_site_label_D
_geom_hbond_atom_site_label_H
_geom_hbond_atom_site_label_A
_geom_hbond_site_symmetry_A
_geom_hbond_distance_DH
_geom_hbond_distance_HA
_geom_hbond_distance_DA
_geom_hbond_angle_DHA
N1 H1 O1 2_656 0.86 2.10 2.9111(18) 157
N1 H2 Cl1 3_545 0.86 2.39 3.1897(17) 155
N2 H3 Cl1 3_545 0.86 2.53 3.3184(14) 153
N3 H4 Cl1 3_445 0.86 2.54 3.3633(15) 161
N3 H5 Cl1 5_556 0.86 2.54 3.3232(15) 151
O3 H6 Cl1 7_456 0.80 2.39 3.1607(12) 161
O3 H7 Cl2 1_455 0.79 2.27 3.0504(12) 168
O4 H8 Cl1 . 0.75 2.45 3.2028(13) 177
O4 H9 Cl2 . 0.80 2.40 3.1238(12) 150
